data_7153768
loop_
_publ_author_name
'Chen, Kai'
'Sun, Run'
'Xu, Qin'
'Wei, Yin'
'Shi, Min'

_publ_section_title
;
 Thermal induced intramolecular [2 + 2] cycloaddition of allene-ACPs.
;
_journal_issue 24
_journal_name_full 'Organic &amp; biomolecular chemistry'
_journal_page_first 3949
_journal_page_last 3953
_journal_paper_doi 10.1039/c3ob40911b
_journal_volume 11
_journal_year 2013
_chemical_formula_sum 'C27 H26 Cl N O2 S'
_chemical_formula_weight 464.00
_chemical_name_systematic
;
?
;
_space_group_IT_number 14
_symmetry_cell_setting monoclinic
_symmetry_space_group_name_Hall '-P 2ybc'
_symmetry_space_group_name_H-M 'P 1 21/c 1'
_atom_sites_solution_hydrogens geom
_atom_sites_solution_primary direct
_atom_sites_solution_secondary difmap
_audit_creation_method SHELXL-97
_cell_angle_alpha 90.00
_cell_angle_beta 99.435(3)
_cell_angle_gamma 90.00
_cell_formula_units_Z 8
_cell_length_a 17.295(2)
_cell_length_b 9.6616(13)
_cell_length_c 29.081(4)
_cell_measurement_reflns_used 3544
_cell_measurement_temperature 293(2)
_cell_measurement_theta_max 41.742
_cell_measurement_theta_min 4.449
_cell_volume 4793.6(11)
_computing_cell_refinement 'Bruker SMART'
_computing_data_collection 'Bruker SMART'
_computing_data_reduction 'Bruker SHELXTL'
_computing_molecular_graphics 'Bruker SHELXTL'
_computing_publication_material 'Bruker SHELXTL'
_computing_structure_refinement 'SHELXL-97 (Sheldrick, 1997)'
_computing_structure_solution 'SHELXS-97 (Sheldrick, 1990)'
_diffrn_ambient_temperature 293(2)
_diffrn_measured_fraction_theta_full 1.000
_diffrn_measured_fraction_theta_max 1.000
_diffrn_measurement_device_type 'CCD area detector'
_diffrn_measurement_method 'phi and omega scans'
_diffrn_radiation_monochromator graphite
_diffrn_radiation_source 'fine-focus sealed tube'
_diffrn_radiation_type MoK\a
_diffrn_radiation_wavelength 0.71073
_diffrn_reflns_av_R_equivalents 0.0592
_diffrn_reflns_av_sigmaI/netI 0.0585
_diffrn_reflns_limit_h_max 20
_diffrn_reflns_limit_h_min -19
_diffrn_reflns_limit_k_max 11
_diffrn_reflns_limit_k_min -11
_diffrn_reflns_limit_l_max 20
_diffrn_reflns_limit_l_min -35
_diffrn_reflns_number 27301
_diffrn_reflns_theta_full 25.50
_diffrn_reflns_theta_max 25.50
_diffrn_reflns_theta_min 1.70
_exptl_absorpt_coefficient_mu 0.271
_exptl_absorpt_correction_T_max 1.00000
_exptl_absorpt_correction_T_min 0.27408
_exptl_absorpt_correction_type empirical
_exptl_absorpt_process_details sadabs
_exptl_crystal_colour colorless
_exptl_crystal_density_diffrn 1.286
_exptl_crystal_density_method 'not measured'
_exptl_crystal_description prismatic
_exptl_crystal_F_000 1952
_exptl_crystal_size_max 0.254
_exptl_crystal_size_mid 0.236
_exptl_crystal_size_min 0.076
_refine_diff_density_max 0.567
_refine_diff_density_min -0.530
_refine_diff_density_rms 0.050
_refine_ls_extinction_method none
_refine_ls_goodness_of_fit_ref 1.023
_refine_ls_hydrogen_treatment constr
_refine_ls_matrix_type full
_refine_ls_number_parameters 581
_refine_ls_number_reflns 8921
_refine_ls_number_restraints 0
_refine_ls_restrained_S_all 1.023
_refine_ls_R_factor_all 0.0989
_refine_ls_R_factor_gt 0.0609
_refine_ls_shift/su_max 0.005
_refine_ls_shift/su_mean 0.000
_refine_ls_structure_factor_coef Fsqd
_refine_ls_weighting_details 'calc w=1/[\s^2^(Fo^2^)+(0.0752P)^2^+1.8745P] where P=(Fo^2^+2Fc^2^)/3'
_refine_ls_weighting_scheme calc
_refine_ls_wR_factor_gt 0.1492
_refine_ls_wR_factor_ref 0.1733
_reflns_number_gt 5734
_reflns_number_total 8921
_reflns_threshold_expression >2sigma(I)
_cod_data_source_file c3ob40911b.cif
_cod_data_source_block cd212414
_cod_depositor_comments
;
The following automatic conversions were performed:

'_symmetry_cell_setting' value 'Monoclinic' changed to 'monoclinic'
according to
/usr/data/users/saulius/automatic-downloads/retrospective/RSC/lib/dictionaries/cif_core.dic
dictionary named 'cif_core.dic' version 2.4.2 from 2011-04-26.

Automatic conversion script
Id: cif_fix_values 2281 2013-09-26 08:29:07Z andrius 
;
_cod_original_cell_volume 4793.5(11)
_cod_original_sg_symbol_H-M P2(1)/c
_cod_database_code 7153768

loop_
_symmetry_equiv_pos_as_xyz
'x, y, z'
'-x, y+1/2, -z+1/2'
'-x, -y, -z'
'x, -y-1/2, z-1/2'

loop_
_atom_site_label
_atom_site_type_symbol
_atom_site_fract_x
_atom_site_fract_y
_atom_site_fract_z
_atom_site_U_iso_or_equiv
_atom_site_adp_type
_atom_site_occupancy
_atom_site_symmetry_multiplicity
_atom_site_calc_flag
_atom_site_refinement_flags
S1 S 0.40766(4) 0.70450(8) 0.27102(3) 0.0479(2) Uani 1 1 d .
S1' S 0.09168(4) 0.47345(8) 0.21994(3) 0.0488(2) Uani 1 1 d .
Cl1 Cl 0.23054(6) 0.70463(12) 0.45359(4) 0.0883(3) Uani 1 1 d .
Cl1' Cl 0.26362(10) 0.4511(2) 0.02690(6) 0.1603(7) Uani 1 1 d .
N1 N 0.39596(12) 0.8519(3) 0.29556(8) 0.0456(6) Uani 1 1 d .
N1' N 0.10191(12) 0.3272(3) 0.19376(8) 0.0476(6) Uani 1 1 d .
O1 O 0.34842(13) 0.6126(2) 0.28075(8) 0.0673(6) Uani 1 1 d .
O2 O 0.48784(12) 0.6681(2) 0.28498(7) 0.0613(6) Uani 1 1 d .
O1' O 0.01202(12) 0.5125(2) 0.20593(8) 0.0662(6) Uani 1 1 d .
O2' O 0.15203(13) 0.5643(2) 0.21097(8) 0.0633(6) Uani 1 1 d .
C1 C 0.38810(16) 1.0356(3) 0.37146(10) 0.0448(7) Uani 1 1 d .
C2 C 0.46823(16) 0.9939(3) 0.35660(10) 0.0468(7) Uani 1 1 d .
H2 H 0.5087 1.0647 0.3650 0.056 Uiso 1 1 calc R
C3 C 0.47256(17) 0.8817(3) 0.39259(10) 0.0494(7) Uani 1 1 d .
C4 C 0.40491(17) 0.9139(3) 0.40521(10) 0.0466(7) Uani 1 1 d .
C5 C 0.3566(2) 0.8529(3) 0.43826(11) 0.0590(8) Uani 1 1 d .
H5A H 0.3881 0.7870 0.4584 0.071 Uiso 1 1 calc R
H5B H 0.3410 0.9258 0.4578 0.071 Uiso 1 1 calc R
C6 C 0.2859(2) 0.7826(4) 0.41368(12) 0.0752(11) Uani 1 1 d .
H6A H 0.3014 0.7119 0.3933 0.090 Uiso 1 1 calc R
H6B H 0.2533 0.8492 0.3945 0.090 Uiso 1 1 calc R
C7 C 0.5330(2) 0.7723(4) 0.40572(13) 0.0784(11) Uani 1 1 d .
H7A H 0.5181 0.7150 0.4298 0.118 Uiso 1 1 calc R
H7B H 0.5827 0.8149 0.4169 0.118 Uiso 1 1 calc R
H7C H 0.5373 0.7165 0.3789 0.118 Uiso 1 1 calc R
C8 C 0.46182(16) 0.9495(3) 0.30672(10) 0.0497(7) Uani 1 1 d .
H8A H 0.4531 1.0297 0.2864 0.060 Uiso 1 1 calc R
H8B H 0.5102 0.9054 0.3018 0.060 Uiso 1 1 calc R
C9 C 0.32082(15) 0.9105(3) 0.29903(10) 0.0438(7) Uani 1 1 d .
C10 C 0.31730(16) 1.0077(3) 0.33394(10) 0.0440(7) Uani 1 1 d .
C11 C 0.24560(17) 1.0665(3) 0.33676(12) 0.0570(8) Uani 1 1 d .
H11 H 0.2423 1.1331 0.3595 0.068 Uiso 1 1 calc R
C12 C 0.17880(19) 1.0290(4) 0.30679(13) 0.0675(10) Uani 1 1 d .
H12 H 0.1309 1.0690 0.3096 0.081 Uiso 1 1 calc R
C13 C 0.18340(18) 0.9336(4) 0.27319(12) 0.0666(10) Uani 1 1 d .
H13 H 0.1382 0.9079 0.2531 0.080 Uiso 1 1 calc R
C14 C 0.25393(17) 0.8740(4) 0.26842(11) 0.0574(8) Uani 1 1 d .
H14 H 0.2566 0.8099 0.2449 0.069 Uiso 1 1 calc R
C15 C 0.38929(18) 1.1787(3) 0.39281(10) 0.0516(8) Uani 1 1 d .
C16 C 0.3766(2) 1.2950(4) 0.36526(12) 0.0631(9) Uani 1 1 d .
H16 H 0.3637 1.2849 0.3331 0.076 Uiso 1 1 calc R
C17 C 0.3826(2) 1.4264(4) 0.38431(15) 0.0775(11) Uani 1 1 d .
H17 H 0.3745 1.5036 0.3650 0.093 Uiso 1 1 calc R
C18 C 0.4001(3) 1.4428(4) 0.43093(17) 0.0948(14) Uani 1 1 d .
H18 H 0.4029 1.5309 0.4440 0.114 Uiso 1 1 calc R
C19 C 0.4135(3) 1.3300(5) 0.45852(15) 0.1124(18) Uani 1 1 d .
H19 H 0.4264 1.3408 0.4906 0.135 Uiso 1 1 calc R
C20 C 0.4083(3) 1.1990(4) 0.43949(13) 0.0864(13) Uani 1 1 d .
H20 H 0.4180 1.1227 0.4591 0.104 Uiso 1 1 calc R
C21 C 0.39311(16) 0.7345(3) 0.21075(10) 0.0469(7) Uani 1 1 d .
C22 C 0.44135(19) 0.8269(3) 0.19299(11) 0.0572(8) Uani 1 1 d .
H22 H 0.4822 0.8691 0.2128 0.069 Uiso 1 1 calc R
C23 C 0.4296(2) 0.8570(4) 0.14639(13) 0.0719(10) Uani 1 1 d .
H23 H 0.4623 0.9199 0.1348 0.086 Uiso 1 1 calc R
C24 C 0.3700(3) 0.7950(5) 0.11667(14) 0.0850(12) Uani 1 1 d .
C25 C 0.3239(2) 0.7023(5) 0.13439(14) 0.0937(15) Uani 1 1 d .
H25 H 0.2842 0.6581 0.1143 0.112 Uiso 1 1 calc R
C26 C 0.3342(2) 0.6713(4) 0.18149(13) 0.0747(11) Uani 1 1 d .
H26 H 0.3014 0.6083 0.1929 0.090 Uiso 1 1 calc R
C27 C 0.3565(3) 0.8293(8) 0.06495(15) 0.154(3) Uani 1 1 d .
H27A H 0.3081 0.7887 0.0502 0.231 Uiso 1 1 calc R
H27B H 0.3989 0.7931 0.0510 0.231 Uiso 1 1 calc R
H27C H 0.3540 0.9280 0.0609 0.231 Uiso 1 1 calc R
C1' C 0.10849(16) 0.1437(3) 0.11742(9) 0.0431(7) Uani 1 1 d .
C2' C 0.02842(16) 0.1878(3) 0.13267(10) 0.0494(7) Uani 1 1 d .
H2' H -0.0126 0.1181 0.1242 0.059 Uiso 1 1 calc R
C3' C 0.02495(18) 0.2997(3) 0.09654(11) 0.0539(8) Uani 1 1 d .
C4' C 0.09145(18) 0.2642(3) 0.08326(10) 0.0503(8) Uani 1 1 d .
C5' C 0.1381(2) 0.3197(4) 0.04840(12) 0.0741(11) Uani 1 1 d .
H5'1 H 0.1509 0.2442 0.0290 0.089 Uiso 1 1 calc R
H5'2 H 0.1062 0.3854 0.0284 0.089 Uiso 1 1 calc R
C6' C 0.2100(3) 0.3873(5) 0.06960(16) 0.1005(15) Uani 1 1 d .
H6'1 H 0.2422 0.3220 0.0896 0.121 Uiso 1 1 calc R
H6'2 H 0.1975 0.4635 0.0888 0.121 Uiso 1 1 calc R
C7' C -0.0343(2) 0.4112(4) 0.08303(15) 0.0822(12) Uani 1 1 d .
H7'1 H -0.0348 0.4727 0.1089 0.123 Uiso 1 1 calc R
H7'2 H -0.0853 0.3705 0.0744 0.123 Uiso 1 1 calc R
H7'3 H -0.0210 0.4622 0.0571 0.123 Uiso 1 1 calc R
C8' C 0.03546(16) 0.2313(3) 0.18271(11) 0.0530(8) Uani 1 1 d .
H8'1 H -0.0125 0.2764 0.1879 0.064 Uiso 1 1 calc R
H8'2 H 0.0438 0.1507 0.2028 0.064 Uiso 1 1 calc R
C9' C 0.17638(15) 0.2667(3) 0.19026(9) 0.0434(7) Uani 1 1 d .
C10' C 0.17961(15) 0.1721(3) 0.15473(9) 0.0421(7) Uani 1 1 d .
C11' C 0.25151(17) 0.1121(3) 0.15192(11) 0.0530(8) Uani 1 1 d .
H11' H 0.2545 0.0462 0.1290 0.064 Uiso 1 1 calc R
C12' C 0.31817(17) 0.1469(4) 0.18193(12) 0.0600(9) Uani 1 1 d .
H12' H 0.3659 0.1064 0.1790 0.072 Uiso 1 1 calc R
C13' C 0.31395(18) 0.2415(4) 0.21619(12) 0.0621(9) Uani 1 1 d .
H13' H 0.3591 0.2655 0.2366 0.075 Uiso 1 1 calc R
C14' C 0.24365(17) 0.3018(4) 0.22087(11) 0.0559(8) Uani 1 1 d .
H14' H 0.2412 0.3658 0.2445 0.067 Uiso 1 1 calc R
C15' C 0.10646(16) 0.0003(3) 0.09630(10) 0.0454(7) Uani 1 1 d .
C16' C 0.0868(2) -0.0201(4) 0.04935(12) 0.0619(9) Uani 1 1 d .
H16' H 0.0767 0.0563 0.0298 0.074 Uiso 1 1 calc R
C17' C 0.0817(2) -0.1506(4) 0.03012(14) 0.0751(11) Uani 1 1 d .
H17' H 0.0688 -0.1616 -0.0020 0.090 Uiso 1 1 calc R
C18' C 0.0957(2) -0.2637(4) 0.05820(15) 0.0773(11) Uani 1 1 d .
H18' H 0.0925 -0.3520 0.0453 0.093 Uiso 1 1 calc R
C19' C 0.1145(2) -0.2472(4) 0.10548(14) 0.0715(10) Uani 1 1 d .
H19' H 0.1232 -0.3243 0.1248 0.086 Uiso 1 1 calc R
C20' C 0.12059(19) -0.1161(3) 0.12442(12) 0.0601(9) Uani 1 1 d .
H20' H 0.1344 -0.1054 0.1565 0.072 Uiso 1 1 calc R
C21' C 0.10479(16) 0.4390(3) 0.27999(10) 0.0452(7) Uani 1 1 d .
C22' C 0.16544(19) 0.4965(4) 0.30977(11) 0.0617(9) Uani 1 1 d .
H22' H 0.1999 0.5572 0.2988 0.074 Uiso 1 1 calc R
C23' C 0.1749(2) 0.4629(4) 0.35657(12) 0.0728(11) Uani 1 1 d .
H23' H 0.2164 0.5013 0.3769 0.087 Uiso 1 1 calc R
C24' C 0.1246(2) 0.3747(4) 0.37375(12) 0.0644(9) Uani 1 1 d .
C25' C 0.0640(2) 0.3187(4) 0.34312(13) 0.0654(9) Uani 1 1 d .
H25' H 0.0295 0.2580 0.3541 0.078 Uiso 1 1 calc R
C26' C 0.05346(18) 0.3510(3) 0.29656(12) 0.0581(8) Uani 1 1 d .
H26' H 0.0116 0.3132 0.2763 0.070 Uiso 1 1 calc R
C27' C 0.1358(3) 0.3388(5) 0.42478(13) 0.1072(16) Uani 1 1 d .
H27D H 0.0900 0.3651 0.4374 0.161 Uiso 1 1 calc R
H27E H 0.1806 0.3875 0.4409 0.161 Uiso 1 1 calc R
H27F H 0.1441 0.2409 0.4286 0.161 Uiso 1 1 calc R

loop_
_atom_site_aniso_label
_atom_site_aniso_U_11
_atom_site_aniso_U_22
_atom_site_aniso_U_33
_atom_site_aniso_U_23
_atom_site_aniso_U_13
_atom_site_aniso_U_12
S1 0.0438(4) 0.0487(5) 0.0508(4) 0.0020(4) 0.0072(3) 0.0021(3)
S1' 0.0449(4) 0.0454(5) 0.0553(5) 0.0003(4) 0.0056(3) 0.0025(3)
Cl1 0.0954(7) 0.0958(8) 0.0795(7) 0.0083(6) 0.0316(6) -0.0236(6)
Cl1' 0.1601(14) 0.1865(17) 0.1515(14) 0.0653(12) 0.0764(11) -0.0355(12)
N1 0.0346(12) 0.0564(16) 0.0460(13) -0.0068(12) 0.0074(10) -0.0018(11)
N1' 0.0350(12) 0.0553(16) 0.0518(14) -0.0099(12) 0.0052(11) -0.0010(11)
O1 0.0680(15) 0.0566(14) 0.0784(16) 0.0105(12) 0.0155(12) -0.0107(11)
O2 0.0503(13) 0.0658(15) 0.0652(14) 0.0000(12) 0.0021(10) 0.0179(11)
O1' 0.0513(13) 0.0617(15) 0.0809(16) -0.0039(12) -0.0027(11) 0.0161(11)
O2' 0.0685(14) 0.0551(14) 0.0658(14) 0.0088(11) 0.0098(11) -0.0111(11)
C1 0.0488(17) 0.0437(17) 0.0419(15) -0.0005(13) 0.0075(13) 0.0015(13)
C2 0.0386(16) 0.0515(19) 0.0497(17) -0.0039(14) 0.0057(13) -0.0043(13)
C3 0.0475(17) 0.0515(19) 0.0458(17) -0.0025(14) -0.0028(14) 0.0017(14)
C4 0.0553(18) 0.0439(17) 0.0393(16) -0.0009(13) 0.0040(13) 0.0006(14)
C5 0.080(2) 0.052(2) 0.0470(18) 0.0001(15) 0.0160(17) -0.0016(17)
C6 0.079(2) 0.086(3) 0.063(2) 0.013(2) 0.0182(19) -0.020(2)
C7 0.070(2) 0.086(3) 0.076(2) 0.009(2) 0.0012(19) 0.027(2)
C8 0.0404(16) 0.058(2) 0.0520(18) -0.0005(15) 0.0105(13) -0.0024(14)
C9 0.0353(15) 0.0546(19) 0.0417(15) 0.0021(14) 0.0073(12) 0.0021(13)
C10 0.0421(16) 0.0467(18) 0.0443(16) 0.0067(14) 0.0098(13) 0.0042(13)
C11 0.052(2) 0.059(2) 0.062(2) 0.0018(16) 0.0147(16) 0.0113(16)
C12 0.0422(19) 0.078(3) 0.084(3) 0.004(2) 0.0140(18) 0.0149(17)
C13 0.0372(18) 0.091(3) 0.067(2) 0.000(2) -0.0021(15) 0.0043(17)
C14 0.0438(18) 0.077(2) 0.0502(18) -0.0076(17) 0.0051(14) 0.0024(16)
C15 0.0569(19) 0.0490(19) 0.0494(18) -0.0002(15) 0.0096(14) 0.0031(15)
C16 0.074(2) 0.056(2) 0.062(2) 0.0048(17) 0.0160(17) 0.0047(17)
C17 0.097(3) 0.043(2) 0.092(3) 0.003(2) 0.017(2) 0.0087(19)
C18 0.136(4) 0.047(2) 0.099(3) -0.021(2) 0.015(3) -0.001(2)
C19 0.203(6) 0.062(3) 0.065(3) -0.016(2) -0.001(3) -0.003(3)
C20 0.147(4) 0.050(2) 0.057(2) -0.0016(18) 0.001(2) -0.003(2)
C21 0.0409(16) 0.0485(18) 0.0512(17) -0.0098(14) 0.0076(13) 0.0051(14)
C22 0.061(2) 0.059(2) 0.0517(19) -0.0032(16) 0.0101(16) -0.0014(16)
C23 0.086(3) 0.070(3) 0.063(2) 0.0052(19) 0.021(2) 0.015(2)
C24 0.079(3) 0.119(4) 0.058(2) -0.005(2) 0.013(2) 0.023(3)
C25 0.066(3) 0.149(4) 0.061(2) -0.038(3) -0.005(2) -0.009(3)
C26 0.058(2) 0.100(3) 0.068(2) -0.028(2) 0.0134(18) -0.015(2)
C27 0.159(5) 0.249(8) 0.050(3) 0.015(4) 0.005(3) 0.039(5)
C1' 0.0448(16) 0.0414(17) 0.0426(16) 0.0004(13) 0.0059(13) 0.0001(13)
C2' 0.0382(16) 0.0458(18) 0.0625(19) -0.0080(15) 0.0034(14) -0.0022(13)
C3' 0.0491(18) 0.0460(19) 0.0598(19) -0.0080(15) -0.0114(15) 0.0013(14)
C4' 0.060(2) 0.0402(17) 0.0478(17) -0.0028(14) -0.0014(15) -0.0028(15)
C5' 0.108(3) 0.058(2) 0.056(2) 0.0098(18) 0.012(2) -0.006(2)
C6' 0.094(3) 0.112(4) 0.100(3) 0.035(3) 0.028(3) -0.015(3)
C7' 0.072(2) 0.065(2) 0.100(3) -0.005(2) -0.016(2) 0.018(2)
C8' 0.0373(16) 0.056(2) 0.067(2) -0.0080(16) 0.0121(14) -0.0042(14)
C9' 0.0362(15) 0.0533(18) 0.0407(15) 0.0026(13) 0.0065(12) 0.0008(13)
C10' 0.0380(15) 0.0463(17) 0.0426(16) 0.0054(13) 0.0081(12) 0.0029(13)
C11' 0.0502(18) 0.056(2) 0.0552(19) 0.0005(15) 0.0143(15) 0.0061(15)
C12' 0.0396(17) 0.072(2) 0.069(2) -0.0024(18) 0.0089(15) 0.0076(16)
C13' 0.0375(17) 0.084(3) 0.061(2) -0.0008(19) -0.0033(15) 0.0040(16)
C14' 0.0440(18) 0.073(2) 0.0501(18) -0.0069(16) 0.0053(14) -0.0011(16)
C15' 0.0435(16) 0.0425(18) 0.0501(17) -0.0009(14) 0.0074(13) 0.0026(13)
C16' 0.072(2) 0.051(2) 0.061(2) -0.0055(16) 0.0030(17) 0.0075(17)
C17' 0.089(3) 0.060(2) 0.072(2) -0.021(2) 0.001(2) 0.006(2)
C18' 0.075(3) 0.053(2) 0.104(3) -0.022(2) 0.012(2) 0.0063(19)
C19' 0.083(3) 0.042(2) 0.091(3) 0.0070(19) 0.018(2) 0.0082(18)
C20' 0.066(2) 0.053(2) 0.062(2) 0.0035(17) 0.0112(17) 0.0034(16)
C21' 0.0426(16) 0.0397(17) 0.0556(18) -0.0069(14) 0.0146(14) 0.0039(13)
C22' 0.060(2) 0.068(2) 0.059(2) -0.0129(17) 0.0176(17) -0.0256(17)
C23' 0.068(2) 0.096(3) 0.054(2) -0.017(2) 0.0095(18) -0.019(2)
C24' 0.075(2) 0.067(2) 0.055(2) -0.0017(18) 0.0231(18) 0.0071(19)
C25' 0.072(2) 0.059(2) 0.072(2) -0.0011(19) 0.0321(19) -0.0053(18)
C26' 0.0533(19) 0.055(2) 0.069(2) -0.0063(17) 0.0174(16) -0.0083(16)
C27' 0.139(4) 0.125(4) 0.062(3) 0.005(3) 0.031(3) -0.007(3)

loop_
_atom_type_symbol
_atom_type_description
_atom_type_scat_dispersion_real
_atom_type_scat_dispersion_imag
_atom_type_scat_source
C C 0.0033 0.0016 'International Tables Vol C Tables 4.2.6.8 and 6.1.1.4'
H H 0.0000 0.0000 'International Tables Vol C Tables 4.2.6.8 and 6.1.1.4'
N N 0.0061 0.0033 'International Tables Vol C Tables 4.2.6.8 and 6.1.1.4'
O O 0.0106 0.0060 'International Tables Vol C Tables 4.2.6.8 and 6.1.1.4'
S S 0.1246 0.1234 'International Tables Vol C Tables 4.2.6.8 and 6.1.1.4'
Cl Cl 0.1484 0.1585 'International Tables Vol C Tables 4.2.6.8 and 6.1.1.4'

loop_
_geom_angle_atom_site_label_1
_geom_angle_atom_site_label_2
_geom_angle_atom_site_label_3
_geom_angle
O1 S1 O2 119.33(14)
O1 S1 N1 108.41(13)
O2 S1 N1 106.13(13)
O1 S1 C21 108.23(14)
O2 S1 C21 107.41(13)
N1 S1 C21 106.69(13)
O2' S1' O1' 119.35(14)
O2' S1' N1' 108.13(13)
O1' S1' N1' 105.70(13)
O2' S1' C21' 108.71(14)
O1' S1' C21' 107.22(14)
N1' S1' C21' 107.13(13)
C9 N1 C8 114.1(2)
C9 N1 S1 123.86(19)
C8 N1 S1 120.79(18)
C9' N1' C8' 114.0(2)
C9' N1' S1' 123.71(19)
C8' N1' S1' 120.54(19)
C15 C1 C10 114.2(2)
C15 C1 C4 116.8(2)
C10 C1 C4 111.7(2)
C15 C1 C2 113.2(2)
C10 C1 C2 113.5(2)
C4 C1 C2 84.0(2)
C8 C2 C3 117.1(3)
C8 C2 C1 114.3(2)
C3 C2 C1 86.5(2)
C8 C2 H2 112.2
C3 C2 H2 112.2
C1 C2 H2 112.2
C4 C3 C7 135.4(3)
C4 C3 C2 94.5(2)
C7 C3 C2 130.0(3)
C3 C4 C5 134.5(3)
C3 C4 C1 95.0(2)
C5 C4 C1 130.5(3)
C6 C5 C4 112.1(3)
C6 C5 H5A 109.2
C4 C5 H5A 109.2
C6 C5 H5B 109.2
C4 C5 H5B 109.2
H5A C5 H5B 107.9
C5 C6 Cl1 111.6(2)
C5 C6 H6A 109.3
Cl1 C6 H6A 109.3
C5 C6 H6B 109.3
Cl1 C6 H6B 109.3
H6A C6 H6B 108.0
C3 C7 H7A 109.5
C3 C7 H7B 109.5
H7A C7 H7B 109.5
C3 C7 H7C 109.5
H7A C7 H7C 109.5
H7B C7 H7C 109.5
N1 C8 C2 109.2(2)
N1 C8 H8A 109.8
C2 C8 H8A 109.8
N1 C8 H8B 109.8
C2 C8 H8B 109.8
H8A C8 H8B 108.3
C14 C9 C10 120.6(3)
C14 C9 N1 121.7(3)
C10 C9 N1 117.8(2)
C11 C10 C9 118.0(3)
C11 C10 C1 120.6(3)
C9 C10 C1 121.0(2)
C12 C11 C10 121.6(3)
C12 C11 H11 119.2
C10 C11 H11 119.2
C13 C12 C11 119.5(3)
C13 C12 H12 120.2
C11 C12 H12 120.2
C12 C13 C14 121.0(3)
C12 C13 H13 119.5
C14 C13 H13 119.5
C13 C14 C9 119.3(3)
C13 C14 H14 120.3
C9 C14 H14 120.3
C20 C15 C16 116.9(3)
C20 C15 C1 121.8(3)
C16 C15 C1 121.1(3)
C15 C16 C17 121.5(3)
C15 C16 H16 119.3
C17 C16 H16 119.3
C18 C17 C16 120.0(4)
C18 C17 H17 120.0
C16 C17 H17 120.0
C17 C18 C19 119.4(4)
C17 C18 H18 120.3
C19 C18 H18 120.3
C18 C19 C20 120.6(4)
C18 C19 H19 119.7
C20 C19 H19 119.7
C15 C20 C19 121.6(4)
C15 C20 H20 119.2
C19 C20 H20 119.2
C26 C21 C22 119.6(3)
C26 C21 S1 121.4(3)
C22 C21 S1 119.0(2)
C23 C22 C21 120.5(3)
C23 C22 H22 119.7
C21 C22 H22 119.7
C22 C23 C24 120.4(4)
C22 C23 H23 119.8
C24 C23 H23 119.8
C25 C24 C23 118.5(4)
C25 C24 C27 121.0(5)
C23 C24 C27 120.4(5)
C24 C25 C26 122.0(4)
C24 C25 H25 119.0
C26 C25 H25 119.0
C21 C26 C25 118.9(4)
C21 C26 H26 120.6
C25 C26 H26 120.6
C24 C27 H27A 109.5
C24 C27 H27B 109.5
H27A C27 H27B 109.5
C24 C27 H27C 109.5
H27A C27 H27C 109.5
H27B C27 H27C 109.5
C15' C1' C10' 114.6(2)
C15' C1' C4' 116.4(2)
C10' C1' C4' 111.9(2)
C15' C1' C2' 113.5(2)
C10' C1' C2' 113.2(2)
C4' C1' C2' 83.8(2)
C8' C2' C3' 117.7(3)
C8' C2' C1' 114.3(2)
C3' C2' C1' 86.2(2)
C8' C2' H2' 112.1
C3' C2' H2' 112.1
C1' C2' H2' 112.1
C4' C3' C7' 134.8(3)
C4' C3' C2' 94.7(2)
C7' C3' C2' 130.5(3)
C3' C4' C5' 134.4(3)
C3' C4' C1' 95.3(3)
C5' C4' C1' 130.3(3)
C6' C5' C4' 113.2(3)
C6' C5' H5'1 108.9
C4' C5' H5'1 108.9
C6' C5' H5'2 108.9
C4' C5' H5'2 108.9
H5'1 C5' H5'2 107.8
C5' C6' Cl1' 111.6(3)
C5' C6' H6'1 109.3
Cl1' C6' H6'1 109.3
C5' C6' H6'2 109.3
Cl1' C6' H6'2 109.3
H6'1 C6' H6'2 108.0
C3' C7' H7'1 109.5
C3' C7' H7'2 109.5
H7'1 C7' H7'2 109.5
C3' C7' H7'3 109.5
H7'1 C7' H7'3 109.5
H7'2 C7' H7'3 109.5
N1' C8' C2' 108.9(2)
N1' C8' H8'1 109.9
C2' C8' H8'1 109.9
N1' C8' H8'2 109.9
C2' C8' H8'2 109.9
H8'1 C8' H8'2 108.3
C14' C9' C10' 120.5(3)
C14' C9' N1' 121.6(3)
C10' C9' N1' 117.9(2)
C11' C10' C9' 117.7(3)
C11' C10' C1' 120.6(3)
C9' C10' C1' 121.5(2)
C12' C11' C10' 122.0(3)
C12' C11' H11' 119.0
C10' C11' H11' 119.0
C13' C12' C11' 119.4(3)
C13' C12' H12' 120.3
C11' C12' H12' 120.3
C12' C13' C14' 120.7(3)
C12' C13' H13' 119.6
C14' C13' H13' 119.6
C13' C14' C9' 119.7(3)
C13' C14' H14' 120.1
C9' C14' H14' 120.1
C16' C15' C20' 117.6(3)
C16' C15' C1' 121.5(3)
C20' C15' C1' 120.8(3)
C15' C16' C17' 121.8(3)
C15' C16' H16' 119.1
C17' C16' H16' 119.1
C18' C17' C16' 119.9(4)
C18' C17' H17' 120.1
C16' C17' H17' 120.1
C17' C18' C19' 119.9(3)
C17' C18' H18' 120.1
C19' C18' H18' 120.1
C18' C19' C20' 119.9(4)
C18' C19' H19' 120.1
C20' C19' H19' 120.1
C19' C20' C15' 121.0(3)
C19' C20' H20' 119.5
C15' C20' H20' 119.5
C22' C21' C26' 120.2(3)
C22' C21' S1' 121.0(2)
C26' C21' S1' 118.8(2)
C21' C22' C23' 118.9(3)
C21' C22' H22' 120.5
C23' C22' H22' 120.5
C24' C23' C22' 121.7(3)
C24' C23' H23' 119.1
C22' C23' H23' 119.1
C23' C24' C25' 118.2(3)
C23' C24' C27' 121.1(4)
C25' C24' C27' 120.8(4)
C24' C25' C26' 121.1(3)
C24' C25' H25' 119.5
C26' C25' H25' 119.5
C25' C26' C21' 119.9(3)
C25' C26' H26' 120.1
C21' C26' H26' 120.1
C24' C27' H27D 109.5
C24' C27' H27E 109.5
H27D C27' H27E 109.5
C24' C27' H27F 109.5
H27D C27' H27F 109.5
H27E C27' H27F 109.5

loop_
_geom_bond_atom_site_label_1
_geom_bond_atom_site_label_2
_geom_bond_distance
S1 O1 1.419(2)
S1 O2 1.424(2)
S1 N1 1.620(3)
S1 C21 1.754(3)
S1' O2' 1.420(2)
S1' O1' 1.422(2)
S1' N1' 1.628(2)
S1' C21' 1.755(3)
Cl1 C6 1.787(3)
Cl1' C6' 1.778(4)
N1 C9 1.436(3)
N1 C8 1.474(4)
N1' C9' 1.433(3)
N1' C8' 1.470(4)
C1 C15 1.514(4)
C1 C10 1.524(4)
C1 C4 1.528(4)
C1 C2 1.570(4)
C2 C8 1.499(4)
C2 C3 1.500(4)
C2 H2 0.9800
C3 C4 1.320(4)
C3 C7 1.492(4)
C4 C5 1.494(4)
C5 C6 1.477(5)
C5 H5A 0.9700
C5 H5B 0.9700
C6 H6A 0.9700
C6 H6B 0.9700
C7 H7A 0.9600
C7 H7B 0.9600
C7 H7C 0.9600
C8 H8A 0.9700
C8 H8B 0.9700
C9 C14 1.385(4)
C9 C10 1.392(4)
C10 C11 1.379(4)
C11 C12 1.377(4)
C11 H11 0.9300
C12 C13 1.355(5)
C12 H12 0.9300
C13 C14 1.376(4)
C13 H13 0.9300
C14 H14 0.9300
C15 C20 1.358(5)
C15 C16 1.377(4)
C16 C17 1.383(5)
C16 H16 0.9300
C17 C18 1.349(6)
C17 H17 0.9300
C18 C19 1.351(6)
C18 H18 0.9300
C19 C20 1.378(5)
C19 H19 0.9300
C20 H20 0.9300
C21 C26 1.360(4)
C21 C22 1.379(4)
C22 C23 1.368(5)
C22 H22 0.9300
C23 C24 1.369(5)
C23 H23 0.9300
C24 C25 1.356(6)
C24 C27 1.520(6)
C25 C26 1.385(5)
C25 H25 0.9300
C26 H26 0.9300
C27 H27A 0.9600
C27 H27B 0.9600
C27 H27C 0.9600
C1' C15' 1.513(4)
C1' C10' 1.526(4)
C1' C4' 1.528(4)
C1' C2' 1.580(4)
C2' C8' 1.500(4)
C2' C3' 1.501(4)
C2' H2' 0.9800
C3' C4' 1.317(4)
C3' C7' 1.495(4)
C4' C5' 1.495(5)
C5' C6' 1.449(5)
C5' H5'1 0.9700
C5' H5'2 0.9700
C6' H6'1 0.9700
C6' H6'2 0.9700
C7' H7'1 0.9600
C7' H7'2 0.9600
C7' H7'3 0.9600
C8' H8'1 0.9700
C8' H8'2 0.9700
C9' C14' 1.386(4)
C9' C10' 1.388(4)
C10' C11' 1.386(4)
C11' C12' 1.369(4)
C11' H11' 0.9300
C12' C13' 1.363(5)
C12' H12' 0.9300
C13' C14' 1.375(4)
C13' H13' 0.9300
C14' H14' 0.9300
C15' C16' 1.366(4)
C15' C20' 1.388(4)
C16' C17' 1.377(5)
C16' H16' 0.9300
C17' C18' 1.362(5)
C17' H17' 0.9300
C18' C19' 1.369(5)
C18' H18' 0.9300
C19' C20' 1.379(5)
C19' H19' 0.9300
C20' H20' 0.9300
C21' C22' 1.364(4)
C21' C26' 1.373(4)
C22' C23' 1.382(5)
C22' H22' 0.9300
C23' C24' 1.369(5)
C23' H23' 0.9300
C24' C25' 1.370(5)
C24' C27' 1.505(5)
C25' C26' 1.372(5)
C25' H25' 0.9300
C26' H26' 0.9300
C27' H27D 0.9600
C27' H27E 0.9600
C27' H27F 0.9600

loop_
_geom_torsion_atom_site_label_1
_geom_torsion_atom_site_label_2
_geom_torsion_atom_site_label_3
_geom_torsion_atom_site_label_4
_geom_torsion
O1 S1 N1 C9 -36.4(3)
O2 S1 N1 C9 -165.7(2)
C21 S1 N1 C9 80.0(2)
O1 S1 N1 C8 157.4(2)
O2 S1 N1 C8 28.1(2)
C21 S1 N1 C8 -86.3(2)
O2' S1' N1' C9' 37.2(3)
O1' S1' N1' C9' 166.1(2)
C21' S1' N1' C9' -79.8(2)
O2' S1' N1' C8' -158.8(2)
O1' S1' N1' C8' -29.9(3)
C21' S1' N1' C8' 84.2(2)
C15 C1 C2 C8 -125.8(3)
C10 C1 C2 C8 6.5(4)
C4 C1 C2 C8 117.6(3)
C15 C1 C2 C3 116.0(3)
C10 C1 C2 C3 -111.7(2)
C4 C1 C2 C3 -0.6(2)
C8 C2 C3 C4 -114.8(3)
C1 C2 C3 C4 0.7(2)
C8 C2 C3 C7 62.9(4)
C1 C2 C3 C7 178.4(3)
C7 C3 C4 C5 -1.4(6)
C2 C3 C4 C5 176.1(3)
C7 C3 C4 C1 -178.3(4)
C2 C3 C4 C1 -0.7(2)
C15 C1 C4 C3 -112.3(3)
C10 C1 C4 C3 113.7(3)
C2 C1 C4 C3 0.7(2)
C15 C1 C4 C5 70.7(4)
C10 C1 C4 C5 -63.3(4)
C2 C1 C4 C5 -176.3(3)
C3 C4 C5 C6 -107.1(4)
C1 C4 C5 C6 68.7(4)
C4 C5 C6 Cl1 177.9(2)
C9 N1 C8 C2 63.1(3)
S1 N1 C8 C2 -129.4(2)
C3 C2 C8 N1 52.6(3)
C1 C2 C8 N1 -46.3(3)
C8 N1 C9 C14 143.5(3)
S1 N1 C9 C14 -23.6(4)
C8 N1 C9 C10 -35.5(3)
S1 N1 C9 C10 157.4(2)
C14 C9 C10 C11 -0.4(4)
N1 C9 C10 C11 178.6(3)
C14 C9 C10 C1 172.3(3)
N1 C9 C10 C1 -8.7(4)
C15 C1 C10 C11 -33.1(4)
C4 C1 C10 C11 102.2(3)
C2 C1 C10 C11 -164.9(3)
C15 C1 C10 C9 154.4(3)
C4 C1 C10 C9 -70.4(3)
C2 C1 C10 C9 22.6(4)
C9 C10 C11 C12 1.3(5)
C1 C10 C11 C12 -171.5(3)
C10 C11 C12 C13 -1.0(5)
C11 C12 C13 C14 -0.3(6)
C12 C13 C14 C9 1.2(5)
C10 C9 C14 C13 -0.8(5)
N1 C9 C14 C13 -179.8(3)
C10 C1 C15 C20 136.2(3)
C4 C1 C15 C20 3.3(5)
C2 C1 C15 C20 -91.9(4)
C10 C1 C15 C16 -48.6(4)
C4 C1 C15 C16 178.5(3)
C2 C1 C15 C16 83.4(3)
C20 C15 C16 C17 -0.3(5)
C1 C15 C16 C17 -175.7(3)
C15 C16 C17 C18 -1.0(6)
C16 C17 C18 C19 1.6(7)
C17 C18 C19 C20 -1.0(8)
C16 C15 C20 C19 0.9(6)
C1 C15 C20 C19 176.3(4)
C18 C19 C20 C15 -0.3(8)
O1 S1 C21 C26 -1.7(3)
O2 S1 C21 C26 128.4(3)
N1 S1 C21 C26 -118.2(3)
O1 S1 C21 C22 176.7(2)
O2 S1 C21 C22 -53.3(3)
N1 S1 C21 C22 60.2(3)
C26 C21 C22 C23 1.1(5)
S1 C21 C22 C23 -177.3(3)
C21 C22 C23 C24 -0.4(5)
C22 C23 C24 C25 -0.9(6)
C22 C23 C24 C27 179.5(4)
C23 C24 C25 C26 1.6(7)
C27 C24 C25 C26 -178.8(4)
C22 C21 C26 C25 -0.4(5)
S1 C21 C26 C25 177.9(3)
C24 C25 C26 C21 -0.9(7)
C15' C1' C2' C8' 124.9(3)
C10' C1' C2' C8' -7.8(4)
C4' C1' C2' C8' -118.9(3)
C15' C1' C2' C3' -116.3(2)
C10' C1' C2' C3' 111.0(2)
C4' C1' C2' C3' -0.1(2)
C8' C2' C3' C4' 115.8(3)
C1' C2' C3' C4' 0.2(2)
C8' C2' C3' C7' -63.0(4)
C1' C2' C3' C7' -178.6(3)
C7' C3' C4' C5' 0.0(6)
C2' C3' C4' C5' -178.7(3)
C7' C3' C4' C1' 178.5(4)
C2' C3' C4' C1' -0.2(2)
C15' C1' C4' C3' 113.3(3)
C10' C1' C4' C3' -112.3(3)
C2' C1' C4' C3' 0.2(2)
C15' C1' C4' C5' -68.1(4)
C10' C1' C4' C5' 66.3(4)
C2' C1' C4' C5' 178.8(3)
C3' C4' C5' C6' 108.8(5)
C1' C4' C5' C6' -69.2(5)
C4' C5' C6' Cl1' 179.8(3)
C9' N1' C8' C2' -63.6(3)
S1' N1' C8' C2' 130.9(2)
C3' C2' C8' N1' -52.4(3)
C1' C2' C8' N1' 46.6(3)
C8' N1' C9' C14' -143.5(3)
S1' N1' C9' C14' 21.5(4)
C8' N1' C9' C10' 37.2(4)
S1' N1' C9' C10' -157.8(2)
C14' C9' C10' C11' 1.7(4)
N1' C9' C10' C11' -179.0(3)
C14' C9' C10' C1' -173.2(3)
N1' C9' C10' C1' 6.2(4)
C15' C1' C10' C11' 32.9(4)
C4' C1' C10' C11' -102.3(3)
C2' C1' C10' C11' 165.1(3)
C15' C1' C10' C9' -152.4(3)
C4' C1' C10' C9' 72.4(3)
C2' C1' C10' C9' -20.2(4)
C9' C10' C11' C12' -2.0(5)
C1' C10' C11' C12' 172.9(3)
C10' C11' C12' C13' 1.2(5)
C11' C12' C13' C14' 0.1(5)
C12' C13' C14' C9' -0.4(5)
C10' C9' C14' C13' -0.5(5)
N1' C9' C14' C13' -179.8(3)
C10' C1' C15' C16' -136.1(3)
C4' C1' C15' C16' -2.9(4)
C2' C1' C15' C16' 91.9(3)
C10' C1' C15' C20' 47.3(4)
C4' C1' C15' C20' -179.5(3)
C2' C1' C15' C20' -84.7(3)
C20' C15' C16' C17' -0.6(5)
C1' C15' C16' C17' -177.3(3)
C15' C16' C17' C18' 0.6(6)
C16' C17' C18' C19' 0.3(6)
C17' C18' C19' C20' -1.2(6)
C18' C19' C20' C15' 1.2(5)
C16' C15' C20' C19' -0.4(5)
C1' C15' C20' C19' 176.4(3)
O2' S1' C21' C22' 0.0(3)
O1' S1' C21' C22' -130.3(3)
N1' S1' C21' C22' 116.6(3)
O2' S1' C21' C26' -178.9(2)
O1' S1' C21' C26' 50.8(3)
N1' S1' C21' C26' -62.3(3)
C26' C21' C22' C23' 0.9(5)
S1' C21' C22' C23' -178.0(3)
C21' C22' C23' C24' -0.5(6)
C22' C23' C24' C25' 0.3(6)
C22' C23' C24' C27' 179.8(4)
C23' C24' C25' C26' -0.5(5)
C27' C24' C25' C26' -180.0(4)
C24' C25' C26' C21' 0.9(5)
C22' C21' C26' C25' -1.1(5)
S1' C21' C26' C25' 177.8(3)
